data_7047032
loop_
_publ_author_name
'Cook, Tabitha M.'
'Steren, Carlos A.'
'Xue, Zi-Ling'

_publ_section_title
;
 Syntheses and characterization of hepta-coordinated Group 4 amidinate
 complexes.
;
_journal_issue 32
_journal_name_full 'Dalton transactions (Cambridge, England : 2003)'
_journal_page_first 11030
_journal_page_last 11040
_journal_paper_doi 10.1039/c8dt02523a
_journal_volume 47
_journal_year 2018
_chemical_formula_moiety 'C24 H51 Cl N6 Zr'
_chemical_formula_sum 'C24 H51 Cl N6 Zr'
_chemical_formula_weight 550.37
_chemical_properties_physical Air-sensitive,Moisture-sensitive
_space_group_crystal_system monoclinic
_space_group_IT_number 14
_space_group_name_Hall '-P 2yn'
_space_group_name_H-M_alt 'P 1 21/n 1'
_symmetry_space_group_name_Hall '-P 2yn'
_symmetry_space_group_name_H-M 'P 1 21/n 1'
_atom_sites_solution_hydrogens geom
_atom_sites_solution_primary direct
_audit_creation_date 2018-06-19
_audit_creation_method
;
Olex2 1.2
(compiled 2018.05.29 svn.r3508 for OlexSys, GUI svn.r5506)
;
_audit_update_record
;
2018-07-09 deposited with the CCDC.
2018-07-13 downloaded from the CCDC.
;
_cell_angle_alpha 90
_cell_angle_beta 93.334(2)
_cell_angle_gamma 90
_cell_formula_units_Z 4
_cell_length_a 10.4475(16)
_cell_length_b 16.453(3)
_cell_length_c 17.100(3)
_cell_measurement_reflns_used 9833
_cell_measurement_temperature 100(2)
_cell_measurement_theta_max 27.98
_cell_measurement_theta_min 2.23
_cell_volume 2934.4(9)
_computing_cell_refinement 'SAINT v8.34A (Bruker, 2013)'
_computing_data_collection 'Bruker APEX2 (Bruker, 2008)'
_computing_data_reduction 'SAINT v8.34A (Bruker, 2013)'
_computing_molecular_graphics 'Olex2 (Dolomanov et al., 2009)'
_computing_publication_material 'Olex2 (Dolomanov et al., 2009)'
_computing_structure_refinement 'ShelXL (Sheldrick, 2015)'
_computing_structure_solution 'XT (Sheldrick, 2015)'
_diffrn_ambient_temperature 100
_diffrn_measured_fraction_theta_full 1.000
_diffrn_measured_fraction_theta_max 0.974
_diffrn_measurement_device_type 'Bruker APEX-II CCD'
_diffrn_measurement_method '\f and \w scans'
_diffrn_radiation_type MoK\a
_diffrn_radiation_wavelength 0.71073
_diffrn_reflns_av_unetI/netI 0.0204
_diffrn_reflns_Laue_measured_fraction_full 1.000
_diffrn_reflns_Laue_measured_fraction_max 0.974
_diffrn_reflns_limit_h_max 13
_diffrn_reflns_limit_h_min -13
_diffrn_reflns_limit_k_max 21
_diffrn_reflns_limit_k_min 0
_diffrn_reflns_limit_l_max 22
_diffrn_reflns_limit_l_min 0
_diffrn_reflns_number 6921
_diffrn_reflns_point_group_measured_fraction_full 1.000
_diffrn_reflns_point_group_measured_fraction_max 0.974
_diffrn_reflns_theta_full 26.000
_diffrn_reflns_theta_max 27.910
_diffrn_reflns_theta_min 1.719
_diffrn_standards_number 0
_exptl_absorpt_coefficient_mu 0.487
_exptl_absorpt_correction_T_max 0.7456
_exptl_absorpt_correction_T_min 0.6577
_exptl_absorpt_correction_type multi-scan
_exptl_absorpt_process_details
;
 TWINABS-2012/1 (Bruker,2012) was used for absorption correction.

Final HKLF 4 output contains 53626 reflections, Rint = 0.0315
 (30497 with I > 3sig(I), Rint = 0.0282)
;
_exptl_crystal_colour 'clear colourless'
_exptl_crystal_colour_lustre clear
_exptl_crystal_colour_primary colourless
_exptl_crystal_density_diffrn 1.246
_exptl_crystal_description block
_exptl_crystal_F_000 1176
_exptl_crystal_size_max 0.358
_exptl_crystal_size_mid 0.219
_exptl_crystal_size_min 0.203
_refine_diff_density_max 0.510
_refine_diff_density_min -0.398
_refine_diff_density_rms 0.056
_refine_ls_extinction_method none
_refine_ls_goodness_of_fit_ref 1.031
_refine_ls_hydrogen_treatment constr
_refine_ls_matrix_type full
_refine_ls_number_parameters 305
_refine_ls_number_reflns 6921
_refine_ls_number_restraints 0
_refine_ls_restrained_S_all 1.031
_refine_ls_R_factor_all 0.0307
_refine_ls_R_factor_gt 0.0269
_refine_ls_shift/su_max 0.002
_refine_ls_shift/su_mean 0.000
_refine_ls_structure_factor_coef Fsqd
_refine_ls_weighting_details 'w=1/[\s^2^(Fo^2^)+(0.0286P)^2^+2.0778P] where P=(Fo^2^+2Fc^2^)/3'
_refine_ls_weighting_scheme calc
_refine_ls_wR_factor_gt 0.0636
_refine_ls_wR_factor_ref 0.0660
_reflns_Friedel_coverage 0.000
_reflns_number_gt 6378
_reflns_number_total 6921
_reflns_threshold_expression 'I > 2\s(I)'
_cod_data_source_file c8dt02523a2.cif
_cod_data_source_block ZrAmid3Cl
_cod_depositor_comments 'Adding full bibliography for 7047032--7047035.cif.'
_cod_original_cell_volume 2934.5(8)
_cod_database_code 7047032
_shelx_shelxl_version_number 2018/3
_shelx_space_group_comment
;
The symmetry employed for this shelxl refinement is uniquely defined
by the following loop, which should always be used as a source of
symmetry information in preference to the above space-group names.
They are only intended as comments.
;
_olex2_refinement_description
;
1. Twinned data refinement
 Scales: 0.9161(5)
 0.0839(5)
2. Fixed Uiso
 At 1.2 times of:
  All C(H) groups
 At 1.5 times of:
  All C(H,H,H) groups
3.a Ternary CH refined with riding coordinates:
 C3(H3), C6(H6), C11(H11), C14(H14), C19(H19), C22(H22)
3.b Idealised Me refined as rotating group:
 C2(H2A,H2B,H2C), C4(H4A,H4B,H4C), C5(H5A,H5B,H5C), C7(H7A,H7B,H7C), C8(H8A,
 H8B,H8C), C10(H10A,H10B,H10C), C12(H12A,H12B,H12C), C13(H13A,H13B,H13C),
 C15(H15A,H15B,H15C), C16(H16A,H16B,H16C), C18(H18A,H18B,H18C), C20(H20A,H20B,
 H20C), C21(H21A,H21B,H21C), C23(H23A,H23B,H23C), C24(H24A,H24B,H24C)
;
_olex2_submission_special_instructions 'No special instructions were received'

loop_
_space_group_symop_operation_xyz
'x, y, z'
'-x+1/2, y+1/2, -z+1/2'
'-x, -y, -z'
'x-1/2, -y-1/2, z-1/2'

loop_
_atom_site_label
_atom_site_type_symbol
_atom_site_fract_x
_atom_site_fract_y
_atom_site_fract_z
_atom_site_U_iso_or_equiv
_atom_site_adp_type
_atom_site_occupancy
_atom_site_site_symmetry_order
_atom_site_calc_flag
_atom_site_refinement_flags_posn
Zr1 Zr 0.51954(2) 0.24028(2) 0.74371(2) 0.01332(5) Uani 1 1 d .
Cl1 Cl 0.58408(4) 0.09351(2) 0.73620(2) 0.02181(9) Uani 1 1 d .
N1 N 0.43116(13) 0.19891(8) 0.85136(8) 0.0176(3) Uani 1 1 d .
N2 N 0.31717(13) 0.28333(8) 0.77369(8) 0.0186(3) Uani 1 1 d .
N3 N 0.43694(14) 0.22191(8) 0.62363(8) 0.0187(3) Uani 1 1 d .
N4 N 0.51478(13) 0.34325(8) 0.65424(8) 0.0188(3) Uani 1 1 d .
N6 N 0.61772(13) 0.33750(8) 0.82485(8) 0.0175(3) Uani 1 1 d .
N5 N 0.72809(12) 0.26484(8) 0.74256(8) 0.0171(3) Uani 1 1 d .
C1 C 0.31983(16) 0.23800(10) 0.83805(9) 0.0174(3) Uani 1 1 d .
C2 C 0.21102(17) 0.23152(12) 0.89221(10) 0.0266(4) Uani 1 1 d .
H2A H 0.161437 0.182136 0.879847 0.040 Uiso 1 1 calc GR
H2B H 0.155170 0.279141 0.885285 0.040 Uiso 1 1 calc GR
H2C H 0.245880 0.229071 0.946614 0.040 Uiso 1 1 calc GR
C3 C 0.45756(16) 0.14736(10) 0.92022(10) 0.0212(3) Uani 1 1 d .
H3 H 0.415559 0.172408 0.965444 0.025 Uiso 1 1 calc R
C4 C 0.4038(2) 0.06151(11) 0.90792(12) 0.0321(4) Uani 1 1 d .
H4A H 0.311810 0.064634 0.893307 0.048 Uiso 1 1 calc GR
H4B H 0.417184 0.030338 0.956538 0.048 Uiso 1 1 calc GR
H4C H 0.447908 0.034575 0.866030 0.048 Uiso 1 1 calc GR
C5 C 0.60232(17) 0.14518(11) 0.93983(10) 0.0255(4) Uani 1 1 d .
H5A H 0.645191 0.120037 0.896462 0.038 Uiso 1 1 calc GR
H5B H 0.620181 0.113372 0.987684 0.038 Uiso 1 1 calc GR
H5C H 0.634288 0.200717 0.947920 0.038 Uiso 1 1 calc GR
C6 C 0.20103(15) 0.32953(10) 0.74887(10) 0.0198(3) Uani 1 1 d .
H6 H 0.125252 0.299406 0.767240 0.024 Uiso 1 1 calc R
C7 C 0.20267(18) 0.41401(11) 0.78653(11) 0.0274(4) Uani 1 1 d .
H7A H 0.203066 0.408455 0.843600 0.041 Uiso 1 1 calc GR
H7B H 0.126289 0.444302 0.767552 0.041 Uiso 1 1 calc GR
H7C H 0.279718 0.443332 0.772523 0.041 Uiso 1 1 calc GR
C8 C 0.18413(17) 0.33749(11) 0.66006(10) 0.0250(4) Uani 1 1 d .
H8A H 0.255164 0.369277 0.640871 0.038 Uiso 1 1 calc GR
H8B H 0.102843 0.364997 0.645957 0.038 Uiso 1 1 calc GR
H8C H 0.183511 0.283296 0.636255 0.038 Uiso 1 1 calc GR
C9 C 0.46797(15) 0.29595(10) 0.59718(9) 0.0186(3) Uani 1 1 d .
C10 C 0.44668(17) 0.31988(11) 0.51239(10) 0.0252(4) Uani 1 1 d .
H10A H 0.470624 0.274580 0.479018 0.038 Uiso 1 1 calc GR
H10B H 0.499514 0.367393 0.501790 0.038 Uiso 1 1 calc GR
H10C H 0.356042 0.333230 0.501208 0.038 Uiso 1 1 calc GR
C11 C 0.37201(18) 0.16053(10) 0.57349(10) 0.0265(4) Uani 1 1 d .
H11 H 0.320518 0.189248 0.530797 0.032 Uiso 1 1 calc R
C12 C 0.4681(2) 0.10500(13) 0.53571(12) 0.0390(5) Uani 1 1 d .
H12A H 0.525754 0.137845 0.505397 0.059 Uiso 1 1 calc GR
H12B H 0.421845 0.066283 0.500871 0.059 Uiso 1 1 calc GR
H12C H 0.518168 0.075271 0.576625 0.059 Uiso 1 1 calc GR
C13 C 0.2802(2) 0.11172(12) 0.62139(13) 0.0375(5) Uani 1 1 d .
H13A H 0.328719 0.083947 0.664281 0.056 Uiso 1 1 calc GR
H13B H 0.235459 0.071401 0.587639 0.056 Uiso 1 1 calc GR
H13C H 0.217451 0.148464 0.643032 0.056 Uiso 1 1 calc GR
C14 C 0.57175(18) 0.42440(10) 0.64723(11) 0.0249(4) Uani 1 1 d .
H14 H 0.601683 0.439721 0.701859 0.030 Uiso 1 1 calc R
C15 C 0.47329(19) 0.48904(10) 0.62186(11) 0.0275(4) Uani 1 1 d .
H15A H 0.438764 0.477337 0.568539 0.041 Uiso 1 1 calc GR
H15B H 0.514436 0.542590 0.623055 0.041 Uiso 1 1 calc GR
H15C H 0.403413 0.488740 0.657688 0.041 Uiso 1 1 calc GR
C16 C 0.69134(19) 0.42741(12) 0.60068(13) 0.0348(4) Uani 1 1 d .
H16A H 0.752271 0.385936 0.620480 0.052 Uiso 1 1 calc GR
H16B H 0.730960 0.481240 0.606288 0.052 Uiso 1 1 calc GR
H16C H 0.667861 0.416987 0.545265 0.052 Uiso 1 1 calc GR
C17 C 0.73197(15) 0.32240(9) 0.79787(9) 0.0169(3) Uani 1 1 d .
C18 C 0.85372(17) 0.36611(12) 0.82477(11) 0.0272(4) Uani 1 1 d .
H18A H 0.917197 0.326523 0.845315 0.041 Uiso 1 1 calc GR
H18B H 0.835300 0.405030 0.866013 0.041 Uiso 1 1 calc GR
H18C H 0.887702 0.395146 0.780431 0.041 Uiso 1 1 calc GR
C19 C 0.60463(17) 0.39673(10) 0.88838(10) 0.0211(3) Uani 1 1 d .
H19 H 0.685940 0.396039 0.922252 0.025 Uiso 1 1 calc R
C20 C 0.5850(2) 0.48292(10) 0.85669(11) 0.0306(4) Uani 1 1 d .
H20A H 0.658357 0.498322 0.826662 0.046 Uiso 1 1 calc GR
H20B H 0.577820 0.520752 0.900479 0.046 Uiso 1 1 calc GR
H20C H 0.506388 0.484969 0.822611 0.046 Uiso 1 1 calc GR
C21 C 0.49544(19) 0.37363(11) 0.93901(11) 0.0283(4) Uani 1 1 d .
H21A H 0.414784 0.372550 0.906757 0.043 Uiso 1 1 calc GR
H21B H 0.489223 0.413699 0.981022 0.043 Uiso 1 1 calc GR
H21C H 0.511901 0.319763 0.961879 0.043 Uiso 1 1 calc GR
C22 C 0.84312(16) 0.23671(10) 0.70575(10) 0.0216(3) Uani 1 1 d .
H22 H 0.902133 0.284039 0.700766 0.026 Uiso 1 1 calc R
C23 C 0.91312(17) 0.17158(11) 0.75556(11) 0.0280(4) Uani 1 1 d .
H23A H 0.934549 0.193157 0.808111 0.042 Uiso 1 1 calc GR
H23B H 0.992018 0.155948 0.731109 0.042 Uiso 1 1 calc GR
H23C H 0.857684 0.123866 0.759386 0.042 Uiso 1 1 calc GR
C24 C 0.80645(18) 0.20434(12) 0.62374(11) 0.0283(4) Uani 1 1 d .
H24A H 0.751606 0.156371 0.627727 0.043 Uiso 1 1 calc GR
H24B H 0.884243 0.189410 0.597755 0.043 Uiso 1 1 calc GR
H24C H 0.759987 0.246474 0.593152 0.043 Uiso 1 1 calc GR

loop_
_atom_site_aniso_label
_atom_site_aniso_U_11
_atom_site_aniso_U_22
_atom_site_aniso_U_33
_atom_site_aniso_U_23
_atom_site_aniso_U_13
_atom_site_aniso_U_12
Zr1 0.01412(8) 0.01130(7) 0.01459(8) 0.00023(5) 0.00115(5) 0.00036(5)
Cl1 0.0277(2) 0.01327(17) 0.0242(2) -0.00063(14) -0.00049(15) 0.00343(14)
N1 0.0196(7) 0.0159(6) 0.0173(6) 0.0028(5) 0.0010(5) 0.0003(5)
N2 0.0178(6) 0.0193(6) 0.0188(7) 0.0018(5) 0.0023(5) 0.0016(5)
N3 0.0240(7) 0.0158(6) 0.0161(6) -0.0013(5) -0.0005(5) 0.0021(5)
N4 0.0218(7) 0.0146(6) 0.0200(7) 0.0036(5) 0.0007(5) -0.0002(5)
N6 0.0215(7) 0.0150(6) 0.0162(6) -0.0020(5) 0.0036(5) -0.0016(5)
N5 0.0145(6) 0.0170(6) 0.0200(6) -0.0024(5) 0.0023(5) 0.0017(5)
C1 0.0180(7) 0.0187(7) 0.0158(7) -0.0007(6) 0.0025(6) -0.0025(6)
C2 0.0189(8) 0.0396(10) 0.0218(8) 0.0067(7) 0.0044(6) -0.0005(7)
C3 0.0255(8) 0.0204(8) 0.0176(8) 0.0050(6) 0.0001(6) -0.0026(6)
C4 0.0357(10) 0.0245(9) 0.0353(10) 0.0128(8) -0.0048(8) -0.0079(8)
C5 0.0270(9) 0.0255(9) 0.0231(9) 0.0044(7) -0.0061(7) 0.0000(7)
C6 0.0161(7) 0.0210(8) 0.0223(8) 0.0012(6) 0.0025(6) 0.0033(6)
C7 0.0263(9) 0.0241(9) 0.0317(10) -0.0021(7) 0.0000(7) 0.0078(7)
C8 0.0220(8) 0.0299(9) 0.0229(9) 0.0038(7) -0.0010(7) 0.0068(7)
C9 0.0163(7) 0.0213(8) 0.0185(8) 0.0026(6) 0.0040(6) 0.0054(6)
C10 0.0279(9) 0.0301(9) 0.0177(8) 0.0043(7) 0.0021(7) 0.0030(7)
C11 0.0350(10) 0.0193(8) 0.0235(9) -0.0027(7) -0.0109(7) 0.0018(7)
C12 0.0587(14) 0.0300(10) 0.0268(10) -0.0109(8) -0.0103(9) 0.0146(9)
C13 0.0383(11) 0.0247(9) 0.0476(13) 0.0028(9) -0.0133(9) -0.0099(8)
C14 0.0297(9) 0.0182(8) 0.0268(9) 0.0051(7) 0.0003(7) -0.0031(7)
C15 0.0357(10) 0.0173(8) 0.0297(9) 0.0053(7) 0.0031(8) 0.0026(7)
C16 0.0289(10) 0.0298(10) 0.0460(12) 0.0107(9) 0.0051(9) -0.0052(8)
C17 0.0196(7) 0.0150(7) 0.0160(7) 0.0031(6) -0.0005(6) -0.0008(6)
C18 0.0203(8) 0.0304(9) 0.0308(10) -0.0080(7) -0.0001(7) -0.0041(7)
C19 0.0264(8) 0.0193(8) 0.0179(8) -0.0040(6) 0.0025(6) -0.0022(6)
C20 0.0476(12) 0.0158(8) 0.0297(10) -0.0040(7) 0.0132(8) 0.0002(8)
C21 0.0387(10) 0.0247(9) 0.0228(9) -0.0067(7) 0.0114(8) -0.0050(8)
C22 0.0170(7) 0.0223(8) 0.0259(8) -0.0006(7) 0.0050(6) 0.0036(6)
C23 0.0216(8) 0.0265(9) 0.0356(10) -0.0041(8) -0.0026(7) 0.0073(7)
C24 0.0300(9) 0.0312(10) 0.0245(9) -0.0029(7) 0.0075(7) 0.0073(8)

loop_
_atom_type_symbol
_atom_type_description
_atom_type_scat_dispersion_real
_atom_type_scat_dispersion_imag
_atom_type_scat_source
C C 0.0033 0.0016 'International Tables Vol C Tables 4.2.6.8 and 6.1.1.4'
H H 0.0000 0.0000 'International Tables Vol C Tables 4.2.6.8 and 6.1.1.4'
N N 0.0061 0.0033 'International Tables Vol C Tables 4.2.6.8 and 6.1.1.4'
Cl Cl 0.1484 0.1585 'International Tables Vol C Tables 4.2.6.8 and 6.1.1.4'
Zr Zr -2.9673 0.5597 'International Tables Vol C Tables 4.2.6.8 and 6.1.1.4'

loop_
_geom_angle_atom_site_label_1
_geom_angle_atom_site_label_2
_geom_angle_atom_site_label_3
_geom_angle
N1 Zr1 Cl1 82.71(4)
N1 Zr1 N2 58.64(5)
N1 Zr1 N4 142.37(5)
N1 Zr1 N6 84.60(5)
N1 Zr1 N5 121.39(5)
N2 Zr1 Cl1 123.82(4)
N2 Zr1 N6 91.97(5)
N3 Zr1 Cl1 84.96(4)
N3 Zr1 N1 125.00(5)
N3 Zr1 N2 86.28(5)
N3 Zr1 N4 58.96(5)
N3 Zr1 N6 142.10(5)
N3 Zr1 N5 110.42(5)
N4 Zr1 Cl1 132.45(4)
N4 Zr1 N2 86.37(5)
N4 Zr1 N6 83.14(5)
N6 Zr1 Cl1 125.68(4)
N5 Zr1 Cl1 84.72(4)
N5 Zr1 N2 148.95(5)
N5 Zr1 N4 80.90(5)
N5 Zr1 N6 58.57(5)
C1 N1 Zr1 96.39(10)
C1 N1 C3 122.47(14)
C3 N1 Zr1 141.12(11)
C1 N2 Zr1 92.08(10)
C1 N2 C6 120.37(13)
C6 N2 Zr1 147.29(10)
C9 N3 Zr1 95.75(10)
C9 N3 C11 122.66(14)
C11 N3 Zr1 141.56(11)
C9 N4 Zr1 92.90(10)
C9 N4 C14 127.59(14)
C14 N4 Zr1 137.41(11)
C17 N6 Zr1 92.19(9)
C17 N6 C19 120.29(14)
C19 N6 Zr1 147.37(11)
C17 N5 Zr1 96.44(10)
C17 N5 C22 122.42(13)
C22 N5 Zr1 141.07(11)
N1 C1 C2 122.66(14)
N2 C1 N1 112.78(14)
N2 C1 C2 124.54(15)
C1 C2 H2A 109.5
C1 C2 H2B 109.5
C1 C2 H2C 109.5
H2A C2 H2B 109.5
H2A C2 H2C 109.5
H2B C2 H2C 109.5
N1 C3 H3 108.2
N1 C3 C4 111.95(14)
N1 C3 C5 109.11(14)
C4 C3 H3 108.2
C4 C3 C5 111.02(15)
C5 C3 H3 108.2
C3 C4 H4A 109.5
C3 C4 H4B 109.5
C3 C4 H4C 109.5
H4A C4 H4B 109.5
H4A C4 H4C 109.5
H4B C4 H4C 109.5
C3 C5 H5A 109.5
C3 C5 H5B 109.5
C3 C5 H5C 109.5
H5A C5 H5B 109.5
H5A C5 H5C 109.5
H5B C5 H5C 109.5
N2 C6 H6 107.9
N2 C6 C7 110.99(14)
N2 C6 C8 112.15(13)
C7 C6 H6 107.9
C8 C6 H6 107.9
C8 C6 C7 109.80(14)
C6 C7 H7A 109.5
C6 C7 H7B 109.5
C6 C7 H7C 109.5
H7A C7 H7B 109.5
H7A C7 H7C 109.5
H7B C7 H7C 109.5
C6 C8 H8A 109.5
C6 C8 H8B 109.5
C6 C8 H8C 109.5
H8A C8 H8B 109.5
H8A C8 H8C 109.5
H8B C8 H8C 109.5
N3 C9 C10 122.35(15)
N4 C9 N3 111.82(14)
N4 C9 C10 125.81(15)
C9 C10 H10A 109.5
C9 C10 H10B 109.5
C9 C10 H10C 109.5
H10A C10 H10B 109.5
H10A C10 H10C 109.5
H10B C10 H10C 109.5
N3 C11 H11 108.2
N3 C11 C12 111.49(16)
N3 C11 C13 109.44(15)
C12 C11 H11 108.2
C13 C11 H11 108.2
C13 C11 C12 111.18(17)
C11 C12 H12A 109.5
C11 C12 H12B 109.5
C11 C12 H12C 109.5
H12A C12 H12B 109.5
H12A C12 H12C 109.5
H12B C12 H12C 109.5
C11 C13 H13A 109.5
C11 C13 H13B 109.5
C11 C13 H13C 109.5
H13A C13 H13B 109.5
H13A C13 H13C 109.5
H13B C13 H13C 109.5
N4 C14 H14 105.0
N4 C14 C15 112.78(15)
N4 C14 C16 114.91(15)
C15 C14 H14 105.0
C16 C14 H14 105.0
C16 C14 C15 112.92(15)
C14 C15 H15A 109.5
C14 C15 H15B 109.5
C14 C15 H15C 109.5
H15A C15 H15B 109.5
H15A C15 H15C 109.5
H15B C15 H15C 109.5
C14 C16 H16A 109.5
C14 C16 H16B 109.5
C14 C16 H16C 109.5
H16A C16 H16B 109.5
H16A C16 H16C 109.5
H16B C16 H16C 109.5
N6 C17 N5 112.79(14)
N6 C17 C18 124.30(15)
N5 C17 C18 122.90(14)
C17 C18 H18A 109.5
C17 C18 H18B 109.5
C17 C18 H18C 109.5
H18A C18 H18B 109.5
H18A C18 H18C 109.5
H18B C18 H18C 109.5
N6 C19 H19 107.9
N6 C19 C20 111.66(14)
N6 C19 C21 111.10(13)
C20 C19 H19 107.9
C21 C19 H19 107.9
C21 C19 C20 110.16(15)
C19 C20 H20A 109.5
C19 C20 H20B 109.5
C19 C20 H20C 109.5
H20A C20 H20B 109.5
H20A C20 H20C 109.5
H20B C20 H20C 109.5
C19 C21 H21A 109.5
C19 C21 H21B 109.5
C19 C21 H21C 109.5
H21A C21 H21B 109.5
H21A C21 H21C 109.5
H21B C21 H21C 109.5
N5 C22 H22 108.4
N5 C22 C23 111.12(14)
N5 C22 C24 109.67(14)
C23 C22 H22 108.4
C24 C22 H22 108.4
C24 C22 C23 110.69(14)
C22 C23 H23A 109.5
C22 C23 H23B 109.5
C22 C23 H23C 109.5
H23A C23 H23B 109.5
H23A C23 H23C 109.5
H23B C23 H23C 109.5
C22 C24 H24A 109.5
C22 C24 H24B 109.5
C22 C24 H24C 109.5
H24A C24 H24B 109.5
H24A C24 H24C 109.5
H24B C24 H24C 109.5

loop_
_geom_bond_atom_site_label_1
_geom_bond_atom_site_label_2
_geom_bond_distance
Zr1 Cl1 2.5125(5)
Zr1 N1 2.2141(14)
Zr1 N2 2.3154(14)
Zr1 N3 2.2015(14)
Zr1 N4 2.2814(13)
Zr1 N6 2.3175(13)
Zr1 N5 2.2172(13)
N1 C1 1.337(2)
N1 C3 1.464(2)
N2 C1 1.328(2)
N2 C6 1.473(2)
N3 C9 1.346(2)
N3 C11 1.466(2)
N4 C9 1.320(2)
N4 C14 1.470(2)
N6 C17 1.328(2)
N6 C19 1.472(2)
N5 C17 1.337(2)
N5 C22 1.464(2)
C1 C2 1.511(2)
C2 H2A 0.9800
C2 H2B 0.9800
C2 H2C 0.9800
C3 H3 1.0000
C3 C4 1.530(2)
C3 C5 1.530(2)
C4 H4A 0.9800
C4 H4B 0.9800
C4 H4C 0.9800
C5 H5A 0.9800
C5 H5B 0.9800
C5 H5C 0.9800
C6 H6 1.0000
C6 C7 1.532(2)
C6 C8 1.524(2)
C7 H7A 0.9800
C7 H7B 0.9800
C7 H7C 0.9800
C8 H8A 0.9800
C8 H8B 0.9800
C8 H8C 0.9800
C9 C10 1.506(2)
C10 H10A 0.9800
C10 H10B 0.9800
C10 H10C 0.9800
C11 H11 1.0000
C11 C12 1.528(3)
C11 C13 1.525(3)
C12 H12A 0.9800
C12 H12B 0.9800
C12 H12C 0.9800
C13 H13A 0.9800
C13 H13B 0.9800
C13 H13C 0.9800
C14 H14 1.0000
C14 C15 1.525(2)
C14 C16 1.521(3)
C15 H15A 0.9800
C15 H15B 0.9800
C15 H15C 0.9800
C16 H16A 0.9800
C16 H16B 0.9800
C16 H16C 0.9800
C17 C18 1.509(2)
C18 H18A 0.9800
C18 H18B 0.9800
C18 H18C 0.9800
C19 H19 1.0000
C19 C20 1.528(2)
C19 C21 1.520(2)
C20 H20A 0.9800
C20 H20B 0.9800
C20 H20C 0.9800
C21 H21A 0.9800
C21 H21B 0.9800
C21 H21C 0.9800
C22 H22 1.0000
C22 C23 1.528(2)
C22 C24 1.528(2)
C23 H23A 0.9800
C23 H23B 0.9800
C23 H23C 0.9800
C24 H24A 0.9800
C24 H24B 0.9800
C24 H24C 0.9800

loop_
_geom_torsion_atom_site_label_1
_geom_torsion_atom_site_label_2
_geom_torsion_atom_site_label_3
_geom_torsion_atom_site_label_4
_geom_torsion
Zr1 N1 C1 N2 -3.18(14)
Zr1 N1 C1 C2 177.90(14)
Zr1 N1 C3 C4 -94.54(19)
Zr1 N1 C3 C5 28.8(2)
Zr1 N2 C1 N1 3.02(14)
Zr1 N2 C1 C2 -178.08(15)
Zr1 N2 C6 C7 -99.3(2)
Zr1 N2 C6 C8 24.0(3)
Zr1 N3 C9 N4 -7.33(14)
Zr1 N3 C9 C10 174.20(13)
Zr1 N3 C11 C12 -85.8(2)
Zr1 N3 C11 C13 37.6(2)
Zr1 N4 C9 N3 7.04(13)
Zr1 N4 C9 C10 -174.55(14)
Zr1 N4 C14 C15 -131.29(15)
Zr1 N4 C14 C16 97.35(19)
Zr1 N6 C17 N5 0.69(13)
Zr1 N6 C17 C18 179.47(14)
Zr1 N6 C19 C20 -98.3(2)
Zr1 N6 C19 C21 25.2(3)
Zr1 N5 C17 N6 -0.73(14)
Zr1 N5 C17 C18 -179.52(14)
Zr1 N5 C22 C23 -92.51(19)
Zr1 N5 C22 C24 30.2(2)
C1 N1 C3 C4 83.5(2)
C1 N1 C3 C5 -153.23(15)
C1 N2 C6 C7 88.64(18)
C1 N2 C6 C8 -148.13(15)
C3 N1 C1 N2 178.07(14)
C3 N1 C1 C2 -0.9(2)
C6 N2 C1 N1 178.76(14)
C6 N2 C1 C2 -2.3(2)
C9 N3 C11 C12 91.79(19)
C9 N3 C11 C13 -144.79(16)
C9 N4 C14 C15 70.0(2)
C9 N4 C14 C16 -61.4(2)
C11 N3 C9 N4 174.14(15)
C11 N3 C9 C10 -4.3(2)
C14 N4 C9 N3 172.81(15)
C14 N4 C9 C10 -8.8(3)
C17 N6 C19 C20 87.77(19)
C17 N6 C19 C21 -148.81(15)
C17 N5 C22 C23 83.84(19)
C17 N5 C22 C24 -153.46(15)
C19 N6 C17 N5 177.44(13)
C19 N6 C17 C18 -3.8(2)
C22 N5 C17 N6 -178.42(14)
C22 N5 C17 C18 2.8(2)

loop_
_twin_individual_id
_twin_individual_mass_fraction_refined
1 0.9161(5)
2 0.0839(5)
